data_1536524
loop_
_publ_author_name
'Pecharskaya, A.O.'
'Marusin, E.P.'
'Bodak, O.I.'
'Mazus, M.D.'

_publ_section_title
;
 Crystal structure of Sc2CrC3
;
_journal_name_full Kristallografiya
_journal_page_first 47
_journal_page_last 49
_journal_volume 35
_journal_year 1990
_chemical_formula_sum 'C3 Cr Sc2'
_chemical_name_systematic 'Sc2 Cr C3'
_space_group_IT_number 55
_symmetry_space_group_name_Hall '-P 2 2ab'
_symmetry_space_group_name_H-M 'P b a m'
_cell_angle_alpha 90
_cell_angle_beta 90
_cell_angle_gamma 90
_cell_formula_units_Z 4
_cell_length_a 14.111
_cell_length_b 5.809
_cell_length_c 3.271
_cell_volume 268.126
_citation_journal_id_ASTM KRISAJ
_cod_data_source_file Pecharskaya_KRISAJ_1990_956.cif
_cod_data_source_block C3Cr1Sc2
_cod_original_cell_volume 268.1265
_cod_original_formula_sum 'C3 Cr1 Sc2'
_cod_database_code 1536524

loop_
_symmetry_equiv_pos_as_xyz
x,y,z
-x,-y,z
x+1/2,-y+1/2,-z
-x+1/2,y+1/2,-z
-x,-y,-z
x,y,-z
-x-1/2,y-1/2,z
x-1/2,-y-1/2,z

loop_
_atom_site_label
_atom_site_type_symbol
_atom_site_fract_x
_atom_site_fract_y
_atom_site_fract_z
_atom_site_occupancy
_atom_site_U_iso_or_equiv
Cr1 Cr+6 0.1538 0.2007 0.5 1 0.0
Sc3 Sc+3 0 0.5 0.5 1 0.0
Sc1 Sc+3 0.3122 0.1194 0 1 0.0
C3 C-4 0.3835 0.355 0.5 1 0.0
C1 C-4 0.091 0.326 0 1 0.0
Sc2 Sc+3 0 0 0 1 0.0
C2 C-4 0.2799 0.39 0.5 1 0.0
